data_4062271
loop_
_publ_author_name
'Vicente, Jos\'e'
'Chicote, Mar\'ia-Teresa'
'Alvarez-Falc\'on, Miguel M.'
'Fox, Mark A.'
'Bautista, Delia'

_publ_section_title
;
 Alkynyl Gold(I) Rigid-Rod Molecules from
 1,12-Bis(ethynyl)-1,12-dicarba-closo-dodecaborane(12)
;
_journal_issue 23
_journal_name_full Organometallics
_journal_page_first 4792
_journal_page_last 4797
_journal_paper_doi 10.1021/om0304311
_journal_volume 22
_journal_year 2003
_chemical_formula_sum 'C50 H56 Au2 B10 Cl4 O6 P2'
_chemical_formula_weight 1458.72
_space_group_IT_number 14
_symmetry_cell_setting monoclinic
_symmetry_space_group_name_Hall '-P 2ybc'
_symmetry_space_group_name_H-M 'P 1 21/c 1'
_cell_angle_alpha 90.00
_cell_angle_beta 105.662(5)
_cell_angle_gamma 90.00
_cell_formula_units_Z 2
_cell_length_a 13.2942(9)
_cell_length_b 12.0671(13)
_cell_length_c 19.2784(13)
_cell_measurement_temperature 173(2)
_cell_volume 2977.9(4)
_diffrn_ambient_temperature 173(2)
_exptl_crystal_density_diffrn 1.627
_cod_depositor_comments
;
The following automatic conversions were performed:
'_symmetry_cell_setting' value 'Monoclinic' changed to 'monoclinic'
according to '/home/saulius/struct/CIF-dictionaries/cif_core.dic'
dictionary named 'cif_core.dic' version 2.4.1 from 2010-06-29.

Automatic conversion script
Id: cif_fix_enum 1527 2010-12-29 10:47:43Z saulius 
;
_cod_original_sg_symbol_H-M 'P 21/c'
_cod_database_code 4062271

loop_
_symmetry_equiv_pos_as_xyz
'x, y, z'
'-x, y+1/2, -z+1/2'
'-x, -y, -z'
'x, -y-1/2, z-1/2'

loop_
_atom_site_label
_atom_site_type_symbol
_atom_site_fract_x
_atom_site_fract_y
_atom_site_fract_z
_atom_site_U_iso_or_equiv
_atom_site_adp_type
_atom_site_occupancy
_atom_site_symmetry_multiplicity
_atom_site_calc_flag
_atom_site_refinement_flags
_atom_site_disorder_assembly
_atom_site_disorder_group
Au1 Au 0.374525(18) 0.265878(16) 0.185054(11) 0.02419(8) Uani 1 1 d . . .
P1 P 0.52266(11) 0.35111(11) 0.25000(7) 0.0226(3) Uani 1 1 d . . .
O1 O 0.4283(4) 0.6637(3) 0.4636(2) 0.0380(10) Uani 1 1 d . . .
O2 O 0.6853(4) 0.6158(3) 0.0432(2) 0.0475(12) Uani 1 1 d . . .
O3 O 0.8669(3) 0.0558(3) 0.4100(2) 0.0402(11) Uani 1 1 d . . .
C1 C 0.0890(4) 0.0732(4) 0.0470(3) 0.0266(12) Uani 1 1 d . . .
B2 B 0.0058(5) 0.1319(5) -0.0274(3) 0.0288(15) Uani 1 1 d . . .
H2 H 0.0103 0.2198 -0.0450 0.035 Uiso 1 1 calc R . .
B3 B -0.0364(5) 0.0993(5) 0.0496(4) 0.0303(15) Uani 1 1 d . . .
H3 H -0.0590 0.1658 0.0830 0.036 Uiso 1 1 calc R . .
B4 B 0.0291(6) -0.0227(5) 0.0894(3) 0.0308(16) Uani 1 1 d . . .
H4 H 0.0492 -0.0367 0.1490 0.037 Uiso 1 1 calc R . .
B5 B 0.1142(6) -0.0646(5) 0.0370(3) 0.0301(15) Uani 1 1 d . . .
H5 H 0.1908 -0.1061 0.0620 0.036 Uiso 1 1 calc R . .
B6 B 0.0998(5) 0.0309(5) -0.0354(3) 0.0292(15) Uani 1 1 d . . .
H6 H 0.1666 0.0521 -0.0580 0.035 Uiso 1 1 calc R . .
C2 C 0.1720(4) 0.1413(4) 0.0913(3) 0.0267(13) Uani 1 1 d . . .
C3 C 0.2437(4) 0.1920(4) 0.1267(3) 0.0260(12) Uani 1 1 d . . .
C11 C 0.4944(4) 0.4444(4) 0.3161(3) 0.0216(12) Uani 1 1 d . . .
C12 C 0.3936(5) 0.4821(5) 0.3062(3) 0.0303(14) Uani 1 1 d . . .
H12 H 0.3404 0.4570 0.2658 0.036 Uiso 1 1 calc R . .
C13 C 0.3682(5) 0.5556(5) 0.3539(3) 0.0359(15) Uani 1 1 d . . .
H13 H 0.2983 0.5810 0.3459 0.043 Uiso 1 1 calc R . .
C14 C 0.4451(5) 0.5921(4) 0.4135(3) 0.0283(13) Uani 1 1 d . . .
C15 C 0.5462(5) 0.5548(5) 0.4239(3) 0.0312(14) Uani 1 1 d . . .
H15 H 0.5993 0.5796 0.4645 0.037 Uiso 1 1 calc R . .
C16 C 0.5710(4) 0.4818(4) 0.3758(3) 0.0280(13) Uani 1 1 d . . .
H16 H 0.6410 0.4570 0.3836 0.034 Uiso 1 1 calc R . .
C17 C 0.3247(6) 0.6945(6) 0.4594(4) 0.062(2) Uani 1 1 d . . .
H17A H 0.3242 0.7460 0.4985 0.074 Uiso 1 1 calc R . .
H17B H 0.2840 0.6283 0.4636 0.074 Uiso 1 1 calc R . .
H17C H 0.2938 0.7306 0.4129 0.074 Uiso 1 1 calc R . .
C21 C 0.5787(4) 0.4338(4) 0.1912(3) 0.0217(12) Uani 1 1 d D . .
C22 C 0.6393(5) 0.5253(4) 0.2143(3) 0.0326(14) Uani 1 1 d D . .
H22 H 0.6553 0.5456 0.2637 0.039 Uiso 1 1 calc R . .
C23 C 0.6778(5) 0.5892(5) 0.1675(3) 0.0372(15) Uani 1 1 d D . .
H23 H 0.7196 0.6526 0.1844 0.045 Uiso 1 1 calc R . .
C24 C 0.6542(5) 0.5587(5) 0.0955(3) 0.0345(14) Uani 1 1 d D . .
C25 C 0.5968(5) 0.4663(5) 0.0721(3) 0.0397(16) Uani 1 1 d D . .
H25 H 0.5841 0.4441 0.0233 0.048 Uiso 1 1 calc R . .
C26 C 0.5565(5) 0.4040(5) 0.1186(3) 0.0340(14) Uani 1 1 d D . .
H26 H 0.5140 0.3412 0.1013 0.041 Uiso 1 1 calc R . .
C27 C 0.7385(8) 0.7185(6) 0.0615(4) 0.082(3) Uani 1 1 d . . .
H27A H 0.7555 0.7492 0.0189 0.098 Uiso 1 1 calc R . .
H27B H 0.8030 0.7066 0.0998 0.098 Uiso 1 1 calc R . .
H27C H 0.6935 0.7706 0.0782 0.098 Uiso 1 1 calc R . .
C31 C 0.6266(4) 0.2614(4) 0.2982(3) 0.0252(12) Uani 1 1 d D . .
C32 C 0.6062(5) 0.1781(4) 0.3429(3) 0.0302(13) Uani 1 1 d D . .
H32 H 0.5373 0.1693 0.3475 0.036 Uiso 1 1 calc R . .
C33 C 0.6839(5) 0.1087(5) 0.3804(3) 0.0320(14) Uani 1 1 d D . .
H33 H 0.6679 0.0532 0.4107 0.038 Uiso 1 1 calc R . .
C34 C 0.7845(5) 0.1183(4) 0.3748(3) 0.0306(13) Uani 1 1 d D . .
C35 C 0.8067(5) 0.2005(5) 0.3303(3) 0.0397(15) Uani 1 1 d D . .
H35 H 0.8758 0.2085 0.3258 0.048 Uiso 1 1 calc R . .
C36 C 0.7288(4) 0.2700(5) 0.2927(3) 0.0337(13) Uani 1 1 d D . .
H36 H 0.7450 0.3252 0.2623 0.040 Uiso 1 1 calc R . .
C37 C 0.8488(6) -0.0247(6) 0.4592(4) 0.059(2) Uani 1 1 d . . .
H37A H 0.9139 -0.0644 0.4812 0.071 Uiso 1 1 calc R . .
H37B H 0.7957 -0.0774 0.4334 0.071 Uiso 1 1 calc R . .
H37C H 0.8243 0.0122 0.4969 0.071 Uiso 1 1 calc R . .
C99 C 0.0437(7) 0.1309(9) 0.6873(5) 0.104(3) Uani 1 1 d D . .
H99A H 0.0690 0.0737 0.6593 0.124 Uiso 1 1 calc R A 1
H99B H 0.0572 0.2040 0.6682 0.124 Uiso 1 1 calc R A 1
Cl1 Cl -0.0893(3) 0.1156(5) 0.6707(2) 0.1082(17) Uani 0.733(7) 1 d PD B 1
Cl2 Cl 0.1146(3) 0.1225(5) 0.77200(19) 0.126(2) Uani 0.733(7) 1 d PD B 1
Cl1' Cl -0.0712(16) 0.0591(16) 0.6837(10) 0.153(5) Uiso 0.267(7) 1 d P B 2
Cl2' Cl 0.0455(14) 0.2391(13) 0.7501(9) 0.153(5) Uiso 0.267(7) 1 d P B 2

loop_
_atom_site_aniso_label
_atom_site_aniso_U_11
_atom_site_aniso_U_22
_atom_site_aniso_U_33
_atom_site_aniso_U_23
_atom_site_aniso_U_13
_atom_site_aniso_U_12
Au1 0.01936(11) 0.02484(11) 0.02412(11) -0.00260(9) -0.00141(7) -0.00661(11)
P1 0.0177(8) 0.0252(7) 0.0227(7) -0.0035(5) 0.0019(6) -0.0050(6)
O1 0.050(3) 0.035(2) 0.035(2) -0.0087(18) 0.022(2) -0.001(2)
O2 0.070(4) 0.040(3) 0.038(2) 0.0040(19) 0.024(2) -0.010(2)
O3 0.032(3) 0.037(2) 0.049(3) 0.010(2) 0.007(2) 0.012(2)
C1 0.015(3) 0.032(3) 0.028(3) -0.003(2) -0.002(2) -0.008(2)
B2 0.021(4) 0.028(4) 0.031(3) 0.000(3) -0.004(3) -0.007(3)
B3 0.019(4) 0.033(4) 0.038(4) -0.010(3) 0.006(3) -0.005(3)
B4 0.030(4) 0.034(4) 0.026(3) 0.002(3) 0.003(3) -0.013(3)
B5 0.024(4) 0.024(3) 0.036(4) -0.002(3) -0.002(3) 0.000(3)
B6 0.024(4) 0.037(4) 0.028(3) -0.010(3) 0.009(3) -0.013(3)
C2 0.021(3) 0.028(3) 0.027(3) 0.000(2) 0.000(3) -0.003(3)
C3 0.024(3) 0.025(3) 0.026(3) -0.002(2) 0.001(3) -0.004(3)
C11 0.022(3) 0.022(3) 0.020(3) -0.001(2) 0.005(2) -0.003(2)
C12 0.021(3) 0.035(3) 0.030(3) -0.007(2) -0.001(3) -0.006(3)
C13 0.032(4) 0.035(3) 0.042(4) 0.000(3) 0.012(3) 0.006(3)
C14 0.033(4) 0.024(3) 0.032(3) 0.002(2) 0.017(3) -0.002(3)
C15 0.032(4) 0.035(3) 0.026(3) -0.006(2) 0.006(3) -0.007(3)
C16 0.016(3) 0.036(3) 0.030(3) -0.002(2) 0.002(2) 0.001(3)
C17 0.070(6) 0.046(4) 0.083(6) -0.020(4) 0.046(5) -0.009(4)
C21 0.020(3) 0.022(3) 0.023(3) 0.002(2) 0.005(2) 0.001(2)
C22 0.040(4) 0.033(3) 0.024(3) -0.009(2) 0.008(3) -0.009(3)
C23 0.045(4) 0.031(3) 0.037(3) -0.006(3) 0.014(3) -0.010(3)
C24 0.036(4) 0.037(3) 0.033(3) 0.006(3) 0.012(3) 0.004(3)
C25 0.046(4) 0.044(4) 0.026(3) -0.005(3) 0.007(3) -0.009(3)
C26 0.036(4) 0.038(3) 0.026(3) -0.007(2) 0.004(3) -0.010(3)
C27 0.133(9) 0.058(5) 0.071(5) 0.004(4) 0.057(6) -0.029(6)
C31 0.022(3) 0.026(3) 0.024(3) -0.007(2) 0.001(2) -0.002(3)
C32 0.023(3) 0.035(3) 0.032(3) -0.001(3) 0.006(3) -0.005(3)
C33 0.033(4) 0.028(3) 0.034(3) 0.000(2) 0.008(3) 0.000(3)
C34 0.031(4) 0.030(3) 0.028(3) -0.002(2) 0.004(3) 0.001(3)
C35 0.023(3) 0.050(4) 0.046(4) 0.006(3) 0.009(3) 0.005(3)
C36 0.026(3) 0.035(3) 0.039(3) 0.007(3) 0.007(3) -0.004(3)
C37 0.051(5) 0.039(4) 0.074(5) 0.020(4) -0.005(4) 0.001(4)
C99 0.096(9) 0.116(9) 0.113(8) -0.002(7) 0.055(7) -0.007(7)
Cl1 0.048(2) 0.156(4) 0.114(3) 0.054(3) 0.010(2) 0.003(2)
Cl2 0.075(3) 0.226(6) 0.071(2) 0.033(3) 0.007(2) -0.032(3)

loop_
_geom_bond_atom_site_label_1
_geom_bond_atom_site_label_2
_geom_bond_distance
_geom_bond_site_symmetry_2
_geom_bond_publ_flag
Au1 C3 2.008(5) . ?
Au1 P1 2.2743(14) . ?
P1 C31 1.803(5) . ?
P1 C11 1.815(5) . ?
P1 C21 1.815(5) . ?
O1 C14 1.358(6) . ?
O1 C17 1.407(8) . ?
O2 C24 1.373(7) . ?
O2 C27 1.423(8) . ?
O3 C34 1.353(7) . ?
O3 C37 1.421(7) . ?
C1 C2 1.455(7) . ?
C1 B3 1.710(8) . ?
C1 B6 1.710(8) . ?
C1 B2 1.711(8) . ?
C1 B5 1.717(8) . ?
C1 B4 1.729(8) . ?
B2 B5 1.755(9) 3 ?
B2 B4 1.755(9) 3 ?
B2 B3 1.766(9) . ?
B2 B6 1.781(10) . ?
B3 B5 1.760(9) 3 ?
B3 B6 1.769(9) 3 ?
B3 B4 1.776(9) . ?
B4 B6 1.752(9) 3 ?
B4 B2 1.755(9) 3 ?
B4 B5 1.782(10) . ?
B5 B2 1.755(9) 3 ?
B5 B3 1.760(9) 3 ?
B5 B6 1.780(9) . ?
B6 B4 1.752(9) 3 ?
B6 B3 1.769(9) 3 ?
C2 C3 1.181(7) . ?
C11 C12 1.379(8) . ?
C11 C16 1.390(7) . ?
C12 C13 1.384(8) . ?
C13 C14 1.387(8) . ?
C14 C15 1.380(8) . ?
C15 C16 1.381(7) . ?
C21 C22 1.369(7) . ?
C21 C26 1.396(7) . ?
C22 C23 1.385(8) . ?
C23 C24 1.388(8) . ?
C24 C25 1.358(8) . ?
C25 C26 1.384(8) . ?
C31 C36 1.394(8) . ?
C31 C32 1.399(7) . ?
C32 C33 1.374(8) . ?
C33 C34 1.375(8) . ?
C34 C35 1.394(8) . ?
C35 C36 1.377(8) . ?
C99 Cl2 1.654(8) . ?
C99 Cl1 1.719(9) . ?
C99 Cl1' 1.74(2) . ?
C99 Cl2' 1.776(17) . ?
